data_7235752
loop_
_publ_author_name
'Sun, Shuo'
'Zhang, Peng'
'Li, Jianfeng'
'Li, Yuanke'
'Wang, Jianlu'
'Zhang, Shujiang'
'Xia, Yangjun'
'Meng, Xiangjian'
'Fan, Duowang'
'Chu, Junhao'

_publ_section_title
;
 Synthetically controlling the optoelectronic properties of
 dithieno[2,3-d:2&#x2032;,3&#x2032;-d&#x2032;]benzo[1,2-b:4,5-b&#x2032;]dithiophene-alt-diketopyrrolopyrrole-conjugated
 polymers for efficient solar cells
;
_journal_issue 37
_journal_name_full 'J. Mater. Chem. A'
_journal_page_first 15316
_journal_paper_doi 10.1039/C4TA01632G
_journal_volume 2
_journal_year 2014
_chemical_formula_sum 'C30 H38 N0 O2 S4'
_chemical_formula_weight 558.84
_chemical_melting_point 363.0(10)
_chemical_name_systematic
;
5,10-Di(octyloxy)dithieno[2,3-d:2',3'-d']benzo[1,2-b:4,5-b']dithiophene
;
_space_group_IT_number 14
_space_group_name_Hall '-P 2yn'
_space_group_name_H-M_alt 'P 1 21/n 1'
_symmetry_cell_setting monoclinic
_symmetry_space_group_name_H-M 'P 1 21/n 1'
_atom_sites_solution_hydrogens geom
_atom_sites_solution_primary direct
_atom_sites_solution_secondary difmap
_audit_creation_method SHELXL-97
_cell_angle_alpha 90.00
_cell_angle_beta 99.479(12)
_cell_angle_gamma 90.00
_cell_formula_units_Z 2
_cell_length_a 8.568(10)
_cell_length_b 17.79(2)
_cell_length_c 9.479(11)
_cell_measurement_reflns_used 3159
_cell_measurement_temperature 296(2)
_cell_measurement_theta_max 28.16
_cell_measurement_theta_min 2.29
_cell_volume 1425(3)
_computing_cell_refinement 'Bruker SMART'
_computing_data_collection 'Bruker SMART'
_computing_data_reduction 'Bruker SAINT'
_computing_molecular_graphics 'Bruker SHELXTL'
_computing_publication_material 'Bruker SHELXTL'
_computing_structure_refinement 'SHELXL-97 (Sheldrick, 1997)'
_computing_structure_solution 'SHELXS-97 (Sheldrick, 1990)'
_diffrn_ambient_temperature 296(2)
_diffrn_measured_fraction_theta_full 0.990
_diffrn_measured_fraction_theta_max 0.990
_diffrn_measurement_device_type 'CCD area detector'
_diffrn_measurement_method 'phi and omega scans'
_diffrn_radiation_monochromator graphite
_diffrn_radiation_source 'fine-focus sealed tube'
_diffrn_radiation_type MoK\a
_diffrn_radiation_wavelength 0.71073
_diffrn_reflns_av_R_equivalents 0.0354
_diffrn_reflns_av_sigmaI/netI 0.0358
_diffrn_reflns_limit_h_max 10
_diffrn_reflns_limit_h_min -10
_diffrn_reflns_limit_k_max 18
_diffrn_reflns_limit_k_min -21
_diffrn_reflns_limit_l_max 11
_diffrn_reflns_limit_l_min -10
_diffrn_reflns_number 7566
_diffrn_reflns_theta_full 25.30
_diffrn_reflns_theta_max 25.30
_diffrn_reflns_theta_min 2.29
_exptl_absorpt_coefficient_mu 0.360
_exptl_absorpt_correction_T_max 0.951
_exptl_absorpt_correction_T_min 0.924
_exptl_absorpt_correction_type multi-scan
_exptl_absorpt_process_details SADABS
_exptl_crystal_colour YELLOW
_exptl_crystal_density_diffrn 1.302
_exptl_crystal_density_method 'not measured'
_exptl_crystal_description BLOCK
_exptl_crystal_F_000 596
_exptl_crystal_size_max 0.22
_exptl_crystal_size_mid 0.20
_exptl_crystal_size_min 0.14
_refine_diff_density_max 0.265
_refine_diff_density_min -0.248
_refine_diff_density_rms 0.049
_refine_ls_extinction_method none
_refine_ls_goodness_of_fit_ref 1.071
_refine_ls_hydrogen_treatment constr
_refine_ls_matrix_type full
_refine_ls_number_parameters 164
_refine_ls_number_reflns 2574
_refine_ls_number_restraints 0
_refine_ls_restrained_S_all 1.071
_refine_ls_R_factor_all 0.0580
_refine_ls_R_factor_gt 0.0391
_refine_ls_shift/su_max 0.002
_refine_ls_shift/su_mean 0.000
_refine_ls_structure_factor_coef Fsqd
_refine_ls_weighting_details 'calc w=1/[\s^2^(Fo^2^)+(0.0401P)^2^+0.8318P] where P=(Fo^2^+2Fc^2^)/3'
_refine_ls_weighting_scheme calc
_refine_ls_wR_factor_gt 0.0928
_refine_ls_wR_factor_ref 0.1083
_reflns_number_gt 1961
_reflns_number_total 2574
_reflns_threshold_expression >2sigma(I)
_cod_data_source_file c4ta01632g2.cif
_cod_data_source_block DTBDT-C8
_cod_depositor_comments
;
The following automatic conversions were performed:

data item '_chemical_melting_point' value '362-364' was changed to
'363.0(10)' -- the average value was taken and precision was
estimated.

data item '_exptl_absorpt_correction_type' value 'MULTI-SCAN' was
changed to 'multi-scan' in accordance with the
/home/saulius/struct/COD-crude-data/automatic-downloads/DataCite-retrospective/RSC/depositions/lib/dictionaries/cif_core.dic
dictionary named 'cif_core.dic' version 2.4.2 last updated on
2011-04-26.

data item '_refine_ls_hydrogen_treatment' value 'CONSTR' was changed
to 'constr' in accordance with the
/home/saulius/struct/COD-crude-data/automatic-downloads/DataCite-retrospective/RSC/depositions/lib/dictionaries/cif_core.dic
dictionary named 'cif_core.dic' version 2.4.2 last updated on
2011-04-26.

data item '_symmetry_cell_setting' value 'Monoclinic' was changed to
'monoclinic' in accordance with the
/home/saulius/struct/COD-crude-data/automatic-downloads/DataCite-retrospective/RSC/depositions/lib/dictionaries/cif_core.dic
dictionary named 'cif_core.dic' version 2.4.2 last updated on
2011-04-26.

Automatic conversion script
Id: cif_fix_values 6909 2019-04-08 15:41:33Z antanas 
;
_cod_original_sg_symbol_H-M P2(1)/n
_cod_database_code 7235752

loop_
_symmetry_equiv_pos_as_xyz
'x, y, z'
'-x+1/2, y+1/2, -z+1/2'
'-x, -y, -z'
'x-1/2, -y-1/2, z-1/2'

loop_
_atom_site_label
_atom_site_type_symbol
_atom_site_fract_x
_atom_site_fract_y
_atom_site_fract_z
_atom_site_U_iso_or_equiv
_atom_site_adp_type
_atom_site_occupancy
_atom_site_symmetry_multiplicity
_atom_site_calc_flag
_atom_site_refinement_flags
C1 C 0.1513(4) 0.15517(16) 0.0917(3) 0.0561(8) Uani 1 1 d .
H1 H 0.0884 0.1752 0.0111 0.067 Uiso 1 1 calc R
C2 C 0.2099(3) 0.19627(15) 0.2073(3) 0.0504(7) Uani 1 1 d .
H2 H 0.1933 0.2476 0.2162 0.061 Uiso 1 1 calc R
C3 C 0.3004(3) 0.15109(13) 0.3138(3) 0.0406(6) Uani 1 1 d .
C4 C 0.3102(3) 0.07733(13) 0.2752(2) 0.0372(6) Uani 1 1 d .
C5 C 0.4038(3) 0.03145(12) 0.3811(2) 0.0342(5) Uani 1 1 d .
C6 C 0.4610(3) 0.07500(12) 0.5045(2) 0.0358(5) Uani 1 1 d .
C7 C 0.5557(3) 0.04431(12) 0.6236(2) 0.0350(5) Uani 1 1 d .
C8 C 0.4966(3) 0.10715(16) 0.8290(3) 0.0527(7) Uani 1 1 d .
H8A H 0.4465 0.0621 0.8582 0.063 Uiso 1 1 calc R
H8B H 0.4155 0.1377 0.7727 0.063 Uiso 1 1 calc R
C9 C 0.5701(4) 0.15003(16) 0.9587(3) 0.0578(8) Uani 1 1 d .
H9A H 0.6279 0.1922 0.9278 0.069 Uiso 1 1 calc R
H9B H 0.4858 0.1705 1.0041 0.069 Uiso 1 1 calc R
C10 C 0.6796(4) 0.10705(16) 1.0683(3) 0.0590(8) Uani 1 1 d .
H10A H 0.7728 0.0935 1.0281 0.071 Uiso 1 1 calc R
H10B H 0.6278 0.0608 1.0889 0.071 Uiso 1 1 calc R
C11 C 0.7324(4) 0.14887(16) 1.2084(3) 0.0538(7) Uani 1 1 d .
H11A H 0.7931 0.1927 1.1894 0.065 Uiso 1 1 calc R
H11B H 0.6393 0.1664 1.2446 0.065 Uiso 1 1 calc R
C12 C 0.8305(4) 0.10221(16) 1.3214(3) 0.0571(7) Uani 1 1 d .
H12A H 0.9236 0.0850 1.2848 0.069 Uiso 1 1 calc R
H12B H 0.7699 0.0581 1.3386 0.069 Uiso 1 1 calc R
C13 C 0.8838(4) 0.14119(16) 1.4626(3) 0.0586(8) Uani 1 1 d .
H13A H 0.9445 0.1853 1.4455 0.070 Uiso 1 1 calc R
H13B H 0.7908 0.1583 1.4993 0.070 Uiso 1 1 calc R
C14 C 0.9817(4) 0.09446(19) 1.5751(3) 0.0675(8) Uani 1 1 d .
H14A H 0.9237 0.0489 1.5883 0.081 Uiso 1 1 calc R
H14B H 1.0778 0.0798 1.5407 0.081 Uiso 1 1 calc R
C15 C 1.0262(4) 0.1317(2) 1.7167(3) 0.0851(11) Uani 1 1 d .
H15A H 1.0869 0.1761 1.7060 0.128 Uiso 1 1 calc R
H15B H 1.0883 0.0978 1.7820 0.128 Uiso 1 1 calc R
H15C H 0.9322 0.1453 1.7535 0.128 Uiso 1 1 calc R
O1 O 0.61392(19) 0.08650(9) 0.74279(17) 0.0415(4) Uani 1 1 d .
S1 S 0.40341(8) 0.16962(3) 0.48432(7) 0.0449(2) Uani 1 1 d .
S2 S 0.20390(8) 0.06153(4) 0.10728(7) 0.0494(2) Uani 1 1 d .

loop_
_atom_site_aniso_label
_atom_site_aniso_U_11
_atom_site_aniso_U_22
_atom_site_aniso_U_33
_atom_site_aniso_U_23
_atom_site_aniso_U_13
_atom_site_aniso_U_12
C1 0.0704(19) 0.0552(17) 0.0380(15) 0.0043(12) -0.0048(13) 0.0262(14)
C2 0.0659(18) 0.0441(15) 0.0389(14) 0.0040(12) 0.0016(13) 0.0189(13)
C3 0.0471(15) 0.0372(13) 0.0356(13) -0.0017(10) 0.0012(11) 0.0058(11)
C4 0.0399(14) 0.0358(13) 0.0338(13) -0.0018(10) -0.0005(10) 0.0039(10)
C5 0.0344(13) 0.0347(12) 0.0309(12) -0.0013(10) -0.0020(10) -0.0004(10)
C6 0.0398(14) 0.0292(12) 0.0366(13) -0.0027(10) 0.0004(10) 0.0006(9)
C7 0.0367(13) 0.0346(12) 0.0313(12) -0.0055(10) -0.0014(10) -0.0038(10)
C8 0.0551(17) 0.0626(18) 0.0397(14) -0.0051(13) 0.0058(13) 0.0006(14)
C9 0.080(2) 0.0523(17) 0.0409(15) -0.0052(13) 0.0095(14) 0.0067(15)
C10 0.073(2) 0.0527(17) 0.0482(16) -0.0077(13) -0.0006(15) 0.0021(14)
C11 0.0642(18) 0.0533(17) 0.0432(15) -0.0034(12) 0.0066(13) 0.0004(14)
C12 0.0639(19) 0.0569(18) 0.0482(16) -0.0071(14) 0.0024(14) -0.0009(14)
C13 0.069(2) 0.0566(18) 0.0475(16) -0.0065(14) 0.0023(14) -0.0033(15)
C14 0.065(2) 0.079(2) 0.0552(18) -0.0042(16) -0.0022(15) -0.0012(17)
C15 0.087(3) 0.108(3) 0.0542(19) -0.0079(19) -0.0084(18) 0.004(2)
O1 0.0422(10) 0.0417(9) 0.0370(9) -0.0110(7) -0.0042(7) -0.0012(7)
S1 0.0602(4) 0.0311(3) 0.0388(4) -0.0035(3) -0.0057(3) 0.0056(3)
S2 0.0584(5) 0.0492(4) 0.0349(4) -0.0058(3) -0.0095(3) 0.0144(3)

loop_
_atom_type_symbol
_atom_type_description
_atom_type_scat_dispersion_real
_atom_type_scat_dispersion_imag
_atom_type_scat_source
C C 0.0033 0.0016 'International Tables Vol C Tables 4.2.6.8 and 6.1.1.4'
H H 0.0000 0.0000 'International Tables Vol C Tables 4.2.6.8 and 6.1.1.4'
N N 0.0061 0.0033 'International Tables Vol C Tables 4.2.6.8 and 6.1.1.4'
O O 0.0106 0.0060 'International Tables Vol C Tables 4.2.6.8 and 6.1.1.4'
S S 0.1246 0.1234 'International Tables Vol C Tables 4.2.6.8 and 6.1.1.4'

loop_
_geom_angle_atom_site_label_1
_geom_angle_atom_site_label_2
_geom_angle_atom_site_label_3
_geom_angle
_geom_angle_site_symmetry_1
_geom_angle_site_symmetry_3
C2 C1 S2 113.4(2) . .
C2 C1 H1 123.3 . .
S2 C1 H1 123.3 . .
C1 C2 C3 111.1(2) . .
C1 C2 H2 124.5 . .
C3 C2 H2 124.5 . .
C4 C3 C2 113.8(2) . .
C4 C3 S1 112.70(18) . .
C2 C3 S1 133.5(2) . .
C3 C4 C5 114.3(2) . .
C3 C4 S2 110.94(18) . .
C5 C4 S2 134.80(19) . .
C7 C5 C6 119.9(2) 3_656 .
C7 C5 C4 130.0(2) 3_656 .
C6 C5 C4 110.1(2) . .
C7 C6 C5 122.1(2) . .
C7 C6 S1 125.57(18) . .
C5 C6 S1 112.35(18) . .
O1 C7 C6 122.4(2) . .
O1 C7 C5 119.6(2) . 3_656
C6 C7 C5 118.0(2) . 3_656
O1 C8 C9 110.9(2) . .
O1 C8 H8A 109.5 . .
C9 C8 H8A 109.5 . .
O1 C8 H8B 109.5 . .
C9 C8 H8B 109.5 . .
H8A C8 H8B 108.0 . .
C10 C9 C8 116.3(3) . .
C10 C9 H9A 108.2 . .
C8 C9 H9A 108.2 . .
C10 C9 H9B 108.2 . .
C8 C9 H9B 108.2 . .
H9A C9 H9B 107.4 . .
C9 C10 C11 114.8(3) . .
C9 C10 H10A 108.6 . .
C11 C10 H10A 108.6 . .
C9 C10 H10B 108.6 . .
C11 C10 H10B 108.6 . .
H10A C10 H10B 107.6 . .
C12 C11 C10 113.8(3) . .
C12 C11 H11A 108.8 . .
C10 C11 H11A 108.8 . .
C12 C11 H11B 108.8 . .
C10 C11 H11B 108.8 . .
H11A C11 H11B 107.7 . .
C11 C12 C13 115.6(3) . .
C11 C12 H12A 108.4 . .
C13 C12 H12A 108.4 . .
C11 C12 H12B 108.4 . .
C13 C12 H12B 108.4 . .
H12A C12 H12B 107.5 . .
C14 C13 C12 115.4(3) . .
C14 C13 H13A 108.4 . .
C12 C13 H13A 108.4 . .
C14 C13 H13B 108.4 . .
C12 C13 H13B 108.4 . .
H13A C13 H13B 107.5 . .
C15 C14 C13 115.2(3) . .
C15 C14 H14A 108.5 . .
C13 C14 H14A 108.5 . .
C15 C14 H14B 108.5 . .
C13 C14 H14B 108.5 . .
H14A C14 H14B 107.5 . .
C14 C15 H15A 109.5 . .
C14 C15 H15B 109.5 . .
H15A C15 H15B 109.5 . .
C14 C15 H15C 109.5 . .
H15A C15 H15C 109.5 . .
H15B C15 H15C 109.5 . .
C7 O1 C8 114.25(19) . .
C3 S1 C6 90.58(11) . .
C4 S2 C1 90.73(12) . .

loop_
_geom_bond_atom_site_label_1
_geom_bond_atom_site_label_2
_geom_bond_distance
_geom_bond_site_symmetry_2
C1 C2 1.344(4) .
C1 S2 1.726(3) .
C1 H1 0.9300 .
C2 C3 1.418(3) .
C2 H2 0.9300 .
C3 C4 1.369(4) .
C3 S1 1.740(3) .
C4 C5 1.432(3) .
C4 S2 1.722(3) .
C5 C7 1.394(3) 3_656
C5 C6 1.421(3) .
C6 C7 1.389(3) .
C6 S1 1.756(3) .
C7 O1 1.380(3) .
C7 C5 1.394(3) 3_656
C8 O1 1.444(3) .
C8 C9 1.495(4) .
C8 H8A 0.9700 .
C8 H8B 0.9700 .
C9 C10 1.491(4) .
C9 H9A 0.9700 .
C9 H9B 0.9700 .
C10 C11 1.524(4) .
C10 H10A 0.9700 .
C10 H10B 0.9700 .
C11 C12 1.499(4) .
C11 H11A 0.9700 .
C11 H11B 0.9700 .
C12 C13 1.509(4) .
C12 H12A 0.9700 .
C12 H12B 0.9700 .
C13 C14 1.496(4) .
C13 H13A 0.9700 .
C13 H13B 0.9700 .
C14 C15 1.489(4) .
C14 H14A 0.9700 .
C14 H14B 0.9700 .
C15 H15A 0.9600 .
C15 H15B 0.9600 .
C15 H15C 0.9600 .

loop_
_geom_torsion_atom_site_label_1
_geom_torsion_atom_site_label_2
_geom_torsion_atom_site_label_3
_geom_torsion_atom_site_label_4
_geom_torsion
_geom_torsion_site_symmetry_1
_geom_torsion_site_symmetry_4
S2 C1 C2 C3 -0.3(3) . .
C1 C2 C3 C4 1.1(4) . .
C1 C2 C3 S1 -179.3(2) . .
C2 C3 C4 C5 178.9(2) . .
S1 C3 C4 C5 -0.8(3) . .
C2 C3 C4 S2 -1.3(3) . .
S1 C3 C4 S2 178.99(13) . .
C3 C4 C5 C7 -177.2(2) . 3_656
S2 C4 C5 C7 3.1(4) . 3_656
C3 C4 C5 C6 1.6(3) . .
S2 C4 C5 C6 -178.1(2) . .
C7 C5 C6 C7 -0.8(4) 3_656 .
C4 C5 C6 C7 -179.8(2) . .
C7 C5 C6 S1 177.26(18) 3_656 .
C4 C5 C6 S1 -1.7(3) . .
C5 C6 C7 O1 178.9(2) . .
S1 C6 C7 O1 1.1(3) . .
C5 C6 C7 C5 0.8(4) . 3_656
S1 C6 C7 C5 -177.02(18) . 3_656
O1 C8 C9 C10 -68.2(3) . .
C8 C9 C10 C11 -171.1(3) . .
C9 C10 C11 C12 174.8(3) . .
C10 C11 C12 C13 -179.4(3) . .
C11 C12 C13 C14 180.0(3) . .
C12 C13 C14 C15 -176.6(3) . .
C6 C7 O1 C8 72.7(3) . .
C5 C7 O1 C8 -109.2(3) 3_656 .
C9 C8 O1 C7 177.8(2) . .
C4 C3 S1 C6 -0.2(2) . .
C2 C3 S1 C6 -179.8(3) . .
C7 C6 S1 C3 179.1(2) . .
C5 C6 S1 C3 1.10(19) . .
C3 C4 S2 C1 1.0(2) . .
C5 C4 S2 C1 -179.4(3) . .
C2 C1 S2 C4 -0.4(2) . .
